data_1563400
loop_
_publ_author_name
'Ferreira, Artur'
'Lin, Zhi'
'Soares, Maria R.'
'Rocha, Jo\~ao'

_publ_section_title
;
 Novel microporous zirconium silicate (K2ZrSi3O9&#x00B7;2H2O) from high
 temperature phase transformation
;
_journal_issue 12
_journal_name_full 'Journal of Solid State Chemistry'
_journal_page_first 3067
_journal_page_last 3072
_journal_paper_doi 10.1016/j.jssc.2010.10.013
_journal_volume 183
_journal_year 2010
_chemical_formula_moiety 'k8 o36 zr4 si12 (h8 o4)'
_chemical_formula_sum 'h8 k8 o40 si12 zr4'
_chemical_name_systematic
;
dipotassium Zirconium trisilicate dihidrate
;
_space_group_IT_number 20
_space_group_name_Hall 'C 2c 2'
_space_group_name_H-M_alt 'C 2 2 21'
_symmetry_cell_setting orthorhombic
_symmetry_space_group_name_Hall 'C 2c 2'
_symmetry_space_group_name_H-M 'C 2 2 21'
_cell_angle_alpha 90.00000
_cell_angle_beta 90.00000
_cell_angle_gamma 90.00000
_cell_formula_units_Z 4
_cell_length_a 8.105(3)
_cell_length_b 10.684(5)
_cell_length_c 12.030(5)
_cell_measurement_temperature 295
_cell_volume 1041.7(8)
_computing_cell_refinement 'Treor90 (Werner et al., 1985)'
_computing_data_collection 'Philips X Pert Data Colector'
_computing_molecular_graphics Diamond
_computing_structure_refinement 'FullProf (Rodriguez-Carvajal)'
_computing_structure_solution 'Expo (Altomare et al.)'
_diffrn_ambient_temperature 295
_diffrn_detector 'Xe sealed gas'
_diffrn_measurement_device_type 'pw3011-10 proportional detector'
_diffrn_radiation_probe x-ray
_diffrn_source 'ceramic diffraction X-ray tube'
_diffrn_source_target Cu
_pd_char_colour white
_pd_instr_cons_illum_flag no
_pd_instr_geometry Bragg-Brentano
_pd_instr_location
;
      Laboratorio Central de Analises
      University of Aveiro
      3810-193 Aveiro
      Portugal
;
_pd_instr_monochr_post_spec 'curved graphite'
_pd_meas_2theta_range_inc 0.020000
_pd_meas_2theta_range_max 140.00000
_pd_meas_2theta_range_min 12.00000
_pd_meas_number_of_points 6401
_pd_meas_scan_method step
_pd_proc_2theta_range_inc 0.020000
_pd_proc_2theta_range_max 139.9899
_pd_proc_2theta_range_min 11.9899
_pd_proc_ls_prof_R_factor 9.2841
_pd_proc_ls_prof_wR_expected 6.6982
_pd_proc_ls_prof_wR_factor 12.4943
_pd_proc_wavelength 1.540560
_pd_spec_mounting ' packed powder'
_pd_spec_mount_mode reflection
_pd_spec_shape flat_sheet
_refine_ls_number_parameters 42
_refine_ls_number_reflns 1227
_refine_ls_number_restraints 15
_refine_ls_R_I_factor 5.8252
_cod_data_source_file JSSC-2010-183-3067.cif
_cod_data_source_block zr26c
_cod_depositor_comments
;
The following automatic conversions were performed:

data item '_symmetry_cell_setting' value 'Orthorhombic' was changed
to 'orthorhombic' in accordance with the built-in table derived from
the CIF Core dictionary named 'cif_core.dic' version 2.4.5 last
updated on 2014-11-21.

Automatic conversion script
Id: cif_fix_values 8369 2020-08-20 11:38:08Z andrius 
;
_cod_original_cell_volume 1041.76(7)
_cod_database_code 1563400
_pd_proc_ls_prof_cr_factor 12.7329
_pd_proc_ls_prof_cwr_factor 16.3867
_pd_proc_ls_prof_cwr_expected 8.7849
_pd_proc_ls_prof_chi2 3.4795
_pd_proc_ls_prof_echi2 3.4795

loop_
_symmetry_equiv_pos_as_xyz
x,y,z
x,-y,-z
-x,y,-z+1/2
-x,-y,z+1/2
x+1/2,y+1/2,z
x+1/2,-y+1/2,-z
-x+1/2,y+1/2,-z+1/2
-x+1/2,-y+1/2,z+1/2

loop_
_atom_site_label
_atom_site_fract_x
_atom_site_fract_y
_atom_site_fract_z
_atom_site_U_iso_or_equiv
_atom_site_occupancy
_atom_site_adp_type
_atom_site_type_symbol
Zr 0.50000 0.0920(2) 0.25000 0.0103(7) 1.00000 Uiso ZR+4
Si1 0.3333(11) 0.00000 0.50000 0.0139(12) 1.00000 Uiso SI+4
Si2 0.3207(6) 0.3840(5) 0.2078(4) 0.0139(12) 1.00000 Uiso SI+4
K 0.1717(7) 0.2976(4) 0.4514(4) 0.053(2) 1.00000 Uiso K+1
O1 0.4340(10) 0.0936(9) 0.4224(5) 0.0213(15) 1.00000 Uiso O-2
O2 0.1791(9) 0.4528(7) 0.2739(8) 0.0213(15) 1.00000 Uiso O-2
O3 0.2914(11) 0.4175(9) 0.0740(6) 0.0213(15) 1.00000 Uiso O-2
O4 0.3327(10) 0.2404(6) 0.2322(9) 0.0213(15) 1.00000 Uiso O-2
O5 0.50000 0.4415(12) 0.25000 0.0213(15) 1.00000 Uiso O-2
Ow1 0.0735(15) 0.1290(10) 0.0938(9) 0.068(6) 1.00000 Uiso O-2

loop_
_diffrn_radiation_type
_diffrn_radiation_wavelength
CuK\a~1~ 1.54056
CuK\a~2~ 1.54439
